data_4079917
loop_
_publ_author_name
'Alkarekshi, Wafaa'
'Armitage, Andrew P.'
'Boyron, Olivier'
'Davies, Christopher J.'
'Govere, Matifadza'
'Gregory, Andrew'
'Singh, Kuldip'
'Solan, Gregory A.'

_publ_section_title
;
 Phenolate Substituent Effects on Ring-Opening Polymerization of
 \e-Caprolactone by Aluminum Complexes Bearing
 2-(Phenyl-2-olate)-6-(1-amidoalkyl)pyridine Pincers
;
_journal_issue 1
_journal_name_full Organometallics
_journal_page_first 249
_journal_paper_doi 10.1021/om301057d
_journal_volume 32
_journal_year 2013
_chemical_formula_moiety 'C25 H27 F N2 O'
_chemical_formula_sum 'C25 H27 F N2 O'
_chemical_formula_weight 390.49
_chemical_name_systematic
; 
 ? 
;
_space_group_IT_number 15
_symmetry_cell_setting monoclinic
_symmetry_space_group_name_Hall '-C 2yc'
_symmetry_space_group_name_H-M 'C 1 2/c 1'
_atom_sites_solution_hydrogens geom
_atom_sites_solution_primary direct
_atom_sites_solution_secondary difmap
_audit_creation_method SHELXL-97
_cell_angle_alpha 90.00
_cell_angle_beta 111.400(2)
_cell_angle_gamma 90.00
_cell_formula_units_Z 8
_cell_length_a 23.540(2)
_cell_length_b 11.4463(11)
_cell_length_c 16.5946(17)
_cell_measurement_reflns_used 871
_cell_measurement_temperature 150(2)
_cell_measurement_theta_max 24.090
_cell_measurement_theta_min 2.581
_cell_volume 4163.1(7)
_computing_cell_refinement 'Bruker SMART'
_computing_data_collection 'Bruker SMART'
_computing_data_reduction 'Bruker SHELXTL'
_computing_molecular_graphics 'Bruker SHELXTL'
_computing_publication_material 'Bruker SHELXTL'
_computing_structure_refinement 'SHELXL-97 (Sheldrick, 1997)'
_computing_structure_solution 'SHELXS-97 (Sheldrick, 1990)'
_diffrn_ambient_temperature 150(2)
_diffrn_measured_fraction_theta_full 1.000
_diffrn_measured_fraction_theta_max 1.000
_diffrn_measurement_device_type 'Bruker Apex 2000 CCD area detector'
_diffrn_measurement_method 'phi and omega scans'
_diffrn_radiation_monochromator graphite
_diffrn_radiation_source 'fine-focus sealed tube'
_diffrn_radiation_type MoK\a
_diffrn_radiation_wavelength 0.71073
_diffrn_reflns_av_R_equivalents 0.2239
_diffrn_reflns_av_sigmaI/netI 0.1491
_diffrn_reflns_limit_h_max 27
_diffrn_reflns_limit_h_min -27
_diffrn_reflns_limit_k_max 13
_diffrn_reflns_limit_k_min -13
_diffrn_reflns_limit_l_max 19
_diffrn_reflns_limit_l_min -19
_diffrn_reflns_number 14796
_diffrn_reflns_theta_full 25.00
_diffrn_reflns_theta_max 25.00
_diffrn_reflns_theta_min 1.86
_exptl_absorpt_coefficient_mu 0.082
_exptl_absorpt_correction_T_max 0.969
_exptl_absorpt_correction_T_min 0.086
_exptl_absorpt_correction_type empirical
_exptl_absorpt_process_details
;
absorption correction based on 2342 reflections(SADABS);Rint 0.0935 before
correction and 0.086 after.
;
_exptl_crystal_colour yellow
_exptl_crystal_density_diffrn 1.246
_exptl_crystal_density_method 'not measured'
_exptl_crystal_description block
_exptl_crystal_F_000 1664
_exptl_crystal_size_max 0.19
_exptl_crystal_size_mid 0.17
_exptl_crystal_size_min 0.10
_refine_diff_density_max 0.374
_refine_diff_density_min -0.367
_refine_diff_density_rms 0.085
_refine_ls_extinction_method none
_refine_ls_goodness_of_fit_ref 0.911
_refine_ls_hydrogen_treatment constr
_refine_ls_matrix_type full
_refine_ls_number_parameters 267
_refine_ls_number_reflns 3666
_refine_ls_number_restraints 0
_refine_ls_restrained_S_all 0.911
_refine_ls_R_factor_all 0.1445
_refine_ls_R_factor_gt 0.0844
_refine_ls_shift/su_max 0.000
_refine_ls_shift/su_mean 0.000
_refine_ls_structure_factor_coef Fsqd
_refine_ls_weighting_details 'calc w=1/[\s^2^(Fo^2^)+(0.0665P)^2^+0.0000P] where P=(Fo^2^+2Fc^2^)/3'
_refine_ls_weighting_scheme calc
_refine_ls_wR_factor_gt 0.1733
_refine_ls_wR_factor_ref 0.2022
_reflns_number_gt 1903
_reflns_number_total 3666
_reflns_threshold_expression >2sigma(I)
_cod_data_source_file om301057d_si_002.cif
_cod_data_source_block 10074
_cod_depositor_comments
;
The following automatic conversions were performed:

'_symmetry_cell_setting' value 'Monoclinic' changed to 'monoclinic'
according to /home/saulius/struct/CIF-dictionaries/cif_core.dic
dictionary named 'cif_core.dic' version 2.4.2 from 2011-04-26.

Automatic conversion script
Id: cif_fix_values 1891 2012-01-12 08:04:46Z andrius 
;
_cod_original_sg_symbol_H-M C2/c
_cod_database_code 4079917

loop_
_symmetry_equiv_pos_as_xyz
'x, y, z'
'-x, y, -z+1/2'
'x+1/2, y+1/2, z'
'-x+1/2, y+1/2, -z+1/2'
'-x, -y, -z'
'x, -y, z-1/2'
'-x+1/2, -y+1/2, -z'
'x+1/2, -y+1/2, z-1/2'

loop_
_atom_site_label
_atom_site_type_symbol
_atom_site_fract_x
_atom_site_fract_y
_atom_site_fract_z
_atom_site_U_iso_or_equiv
_atom_site_adp_type
_atom_site_occupancy
_atom_site_symmetry_multiplicity
_atom_site_calc_flag
_atom_site_refinement_flags
F1 F -0.09800(9) 0.3717(2) 0.17281(15) 0.0540(7) Uani 1 1 d .
O1 O 0.06654(11) 0.6461(2) 0.09937(16) 0.0402(7) Uani 1 1 d .
H1 H 0.0921 0.6069 0.0864 0.060 Uiso 1 1 calc R
N1 N 0.11867(12) 0.4601(3) 0.07140(17) 0.0285(7) Uani 1 1 d .
N2 N 0.25294(12) 0.4443(3) 0.02186(18) 0.0307(8) Uani 1 1 d .
C1 C -0.05736(15) 0.4395(4) 0.1525(2) 0.0363(10) Uani 1 1 d .
C2 C -0.06183(16) 0.5582(4) 0.1563(2) 0.0396(10) Uani 1 1 d .
H2 H -0.0931 0.5937 0.1711 0.048 Uiso 1 1 calc R
C3 C -0.01926(16) 0.6244(4) 0.1377(2) 0.0367(10) Uani 1 1 d .
H3 H -0.0211 0.7072 0.1403 0.044 Uiso 1 1 calc R
C4 C 0.02648(15) 0.5727(3) 0.1153(2) 0.0308(9) Uani 1 1 d .
C5 C 0.02949(14) 0.4509(3) 0.1097(2) 0.0291(9) Uani 1 1 d .
C6 C -0.01423(15) 0.3863(4) 0.1294(2) 0.0367(10) Uani 1 1 d .
H6 H -0.0136 0.3034 0.1265 0.044 Uiso 1 1 calc R
C7 C 0.07546(14) 0.3920(3) 0.0835(2) 0.0280(9) Uani 1 1 d .
C8 C 0.07605(15) 0.2718(3) 0.0715(2) 0.0316(9) Uani 1 1 d .
H8 H 0.0457 0.2241 0.0801 0.038 Uiso 1 1 calc R
C9 C 0.12069(15) 0.2217(3) 0.0472(2) 0.0360(10) Uani 1 1 d .
H9 H 0.1213 0.1397 0.0390 0.043 Uiso 1 1 calc R
C10 C 0.16432(15) 0.2920(3) 0.0350(2) 0.0326(9) Uani 1 1 d .
H10 H 0.1952 0.2591 0.0178 0.039 Uiso 1 1 calc R
C11 C 0.16264(14) 0.4117(3) 0.0482(2) 0.0277(9) Uani 1 1 d .
C12 C 0.20909(15) 0.4915(3) 0.0369(2) 0.0270(9) Uani 1 1 d .
C13 C 0.20127(16) 0.6204(3) 0.0474(3) 0.0392(10) Uani 1 1 d .
H13A H 0.2359 0.6627 0.0419 0.059 Uiso 1 1 calc R
H13B H 0.1995 0.6353 0.1045 0.059 Uiso 1 1 calc R
H13C H 0.1633 0.6470 0.0024 0.059 Uiso 1 1 calc R
C14 C 0.30112(15) 0.5108(3) 0.0113(2) 0.0288(9) Uani 1 1 d .
C15 C 0.29493(15) 0.5503(3) -0.0713(2) 0.0285(9) Uani 1 1 d .
C16 C 0.34567(15) 0.6007(3) -0.0812(2) 0.0341(9) Uani 1 1 d .
H16 H 0.3426 0.6276 -0.1368 0.041 Uiso 1 1 calc R
C17 C 0.40007(17) 0.6127(3) -0.0131(3) 0.0373(10) Uani 1 1 d .
H17 H 0.4344 0.6460 -0.0217 0.045 Uiso 1 1 calc R
C18 C 0.40443(16) 0.5759(3) 0.0685(3) 0.0370(10) Uani 1 1 d .
H18 H 0.4419 0.5858 0.1159 0.044 Uiso 1 1 calc R
C19 C 0.35528(16) 0.5248(3) 0.0826(2) 0.0320(9) Uani 1 1 d .
C20 C 0.36118(16) 0.4845(3) 0.1726(2) 0.0339(9) Uani 1 1 d .
H20 H 0.3191 0.4812 0.1738 0.041 Uiso 1 1 calc R
C21 C 0.23525(16) 0.5367(3) -0.1483(2) 0.0359(10) Uani 1 1 d .
H21 H 0.2014 0.5428 -0.1256 0.043 Uiso 1 1 calc R
C22 C 0.3980(2) 0.5664(4) 0.2442(3) 0.0647(14) Uani 1 1 d .
H22A H 0.3946 0.5420 0.2989 0.097 Uiso 1 1 calc R
H22B H 0.3824 0.6461 0.2303 0.097 Uiso 1 1 calc R
H22C H 0.4409 0.5640 0.2498 0.097 Uiso 1 1 calc R
C23 C 0.3871(3) 0.3622(4) 0.1897(3) 0.0804(17) Uani 1 1 d .
H23A H 0.3620 0.3098 0.1438 0.121 Uiso 1 1 calc R
H23B H 0.3870 0.3350 0.2457 0.121 Uiso 1 1 calc R
H23C H 0.4289 0.3626 0.1907 0.121 Uiso 1 1 calc R
C24 C 0.23066(19) 0.4159(4) -0.1891(3) 0.0583(13) Uani 1 1 d .
H24A H 0.1914 0.4085 -0.2373 0.088 Uiso 1 1 calc R
H24B H 0.2336 0.3559 -0.1456 0.088 Uiso 1 1 calc R
H24C H 0.2640 0.4056 -0.2106 0.088 Uiso 1 1 calc R
C25 C 0.22455(19) 0.6305(4) -0.2164(2) 0.0509(12) Uani 1 1 d .
H25A H 0.2540 0.6215 -0.2451 0.076 Uiso 1 1 calc R
H25B H 0.2297 0.7076 -0.1889 0.076 Uiso 1 1 calc R
H25C H 0.1830 0.6234 -0.2592 0.076 Uiso 1 1 calc R

loop_
_atom_site_aniso_label
_atom_site_aniso_U_11
_atom_site_aniso_U_22
_atom_site_aniso_U_33
_atom_site_aniso_U_23
_atom_site_aniso_U_13
_atom_site_aniso_U_12
F1 0.0479(13) 0.0615(18) 0.0665(16) -0.0002(13) 0.0374(12) -0.0056(12)
O1 0.0475(15) 0.0303(18) 0.0544(17) -0.0027(13) 0.0323(14) -0.0008(13)
N1 0.0306(15) 0.032(2) 0.0276(16) 0.0016(14) 0.0159(13) 0.0028(14)
N2 0.0327(16) 0.028(2) 0.0356(18) 0.0005(15) 0.0174(14) 0.0004(15)
C1 0.030(2) 0.049(3) 0.036(2) 0.007(2) 0.0194(17) -0.003(2)
C2 0.034(2) 0.053(3) 0.036(2) 0.003(2) 0.0181(18) 0.009(2)
C3 0.044(2) 0.036(3) 0.033(2) -0.0027(19) 0.0185(18) 0.0091(19)
C4 0.0349(19) 0.033(3) 0.028(2) 0.0023(18) 0.0157(16) -0.0038(18)
C5 0.0320(19) 0.032(3) 0.0256(19) 0.0014(18) 0.0129(16) 0.0067(18)
C6 0.0340(19) 0.039(3) 0.041(2) -0.001(2) 0.0182(18) -0.0023(19)
C7 0.0328(19) 0.028(2) 0.0255(18) 0.0024(17) 0.0137(15) -0.0013(18)
C8 0.034(2) 0.026(2) 0.038(2) 0.0050(19) 0.0177(17) -0.0013(18)
C9 0.041(2) 0.023(2) 0.049(2) 0.0007(19) 0.0227(19) -0.0029(18)
C10 0.040(2) 0.027(2) 0.036(2) 0.0004(18) 0.0206(18) 0.0023(18)
C11 0.0324(19) 0.028(2) 0.0263(19) -0.0003(17) 0.0144(16) 0.0002(17)
C12 0.0318(19) 0.026(2) 0.0239(19) -0.0006(17) 0.0107(16) -0.0035(17)
C13 0.045(2) 0.024(2) 0.056(3) -0.003(2) 0.028(2) -0.0011(19)
C14 0.033(2) 0.021(2) 0.037(2) -0.0059(17) 0.0190(17) -0.0021(16)
C15 0.036(2) 0.021(2) 0.033(2) -0.0005(17) 0.0185(17) 0.0061(17)
C16 0.044(2) 0.028(2) 0.036(2) 0.0034(18) 0.0212(18) -0.0006(19)
C17 0.040(2) 0.029(3) 0.048(2) -0.003(2) 0.0220(19) -0.0056(19)
C18 0.037(2) 0.031(3) 0.042(2) -0.007(2) 0.0133(18) -0.0064(18)
C19 0.037(2) 0.025(2) 0.037(2) -0.0021(18) 0.0176(17) 0.0014(17)
C20 0.039(2) 0.032(3) 0.036(2) 0.0023(19) 0.0201(17) -0.0007(18)
C21 0.040(2) 0.033(3) 0.038(2) -0.005(2) 0.0177(18) 0.0041(19)
C22 0.089(3) 0.060(4) 0.044(3) -0.011(3) 0.023(3) -0.019(3)
C23 0.162(5) 0.036(3) 0.057(3) 0.015(3) 0.056(4) 0.023(3)
C24 0.068(3) 0.037(3) 0.060(3) -0.007(2) 0.011(2) -0.002(2)
C25 0.067(3) 0.040(3) 0.037(2) 0.004(2) 0.009(2) 0.002(2)

loop_
_atom_type_symbol
_atom_type_description
_atom_type_scat_dispersion_real
_atom_type_scat_dispersion_imag
_atom_type_scat_source
C C 0.0033 0.0016 'International Tables Vol C Tables 4.2.6.8 and 6.1.1.4'
H H 0.0000 0.0000 'International Tables Vol C Tables 4.2.6.8 and 6.1.1.4'
F F 0.0171 0.0103 'International Tables Vol C Tables 4.2.6.8 and 6.1.1.4'
N N 0.0061 0.0033 'International Tables Vol C Tables 4.2.6.8 and 6.1.1.4'
O O 0.0106 0.0060 'International Tables Vol C Tables 4.2.6.8 and 6.1.1.4'

loop_
_geom_angle_atom_site_label_1
_geom_angle_atom_site_label_2
_geom_angle_atom_site_label_3
_geom_angle
C4 O1 H1 109.5
C11 N1 C7 120.2(3)
C12 N2 C14 122.5(3)
C6 C1 C2 122.6(3)
C6 C1 F1 118.6(4)
C2 C1 F1 118.7(3)
C1 C2 C3 117.6(3)
C1 C2 H2 121.2
C3 C2 H2 121.2
C2 C3 C4 121.4(4)
C2 C3 H3 119.3
C4 C3 H3 119.3
O1 C4 C3 116.6(4)
O1 C4 C5 123.1(3)
C3 C4 C5 120.2(3)
C6 C5 C4 116.8(3)
C6 C5 C7 120.7(4)
C4 C5 C7 122.5(3)
C1 C6 C5 121.3(4)
C1 C6 H6 119.3
C5 C6 H6 119.3
N1 C7 C8 120.1(3)
N1 C7 C5 117.0(3)
C8 C7 C5 122.9(3)
C9 C8 C7 120.1(3)
C9 C8 H8 120.0
C7 C8 H8 120.0
C10 C9 C8 119.3(4)
C10 C9 H9 120.4
C8 C9 H9 120.4
C9 C10 C11 119.2(3)
C9 C10 H10 120.4
C11 C10 H10 120.4
N1 C11 C10 121.2(3)
N1 C11 C12 117.4(3)
C10 C11 C12 121.4(3)
N2 C12 C11 116.9(3)
N2 C12 C13 125.6(3)
C11 C12 C13 117.4(3)
C12 C13 H13A 109.5
C12 C13 H13B 109.5
H13A C13 H13B 109.5
C12 C13 H13C 109.5
H13A C13 H13C 109.5
H13B C13 H13C 109.5
C19 C14 C15 121.9(3)
C19 C14 N2 118.5(3)
C15 C14 N2 119.3(3)
C16 C15 C14 117.6(3)
C16 C15 C21 120.9(3)
C14 C15 C21 121.5(3)
C17 C16 C15 121.9(3)
C17 C16 H16 119.0
C15 C16 H16 119.0
C16 C17 C18 119.3(3)
C16 C17 H17 120.4
C18 C17 H17 120.4
C17 C18 C19 121.5(4)
C17 C18 H18 119.2
C19 C18 H18 119.2
C18 C19 C14 117.7(3)
C18 C19 C20 120.7(3)
C14 C19 C20 121.7(3)
C23 C20 C22 110.5(4)
C23 C20 C19 110.6(3)
C22 C20 C19 113.8(3)
C23 C20 H20 107.2
C22 C20 H20 107.2
C19 C20 H20 107.2
C25 C21 C15 113.9(3)
C25 C21 C24 110.3(3)
C15 C21 C24 111.0(3)
C25 C21 H21 107.1
C15 C21 H21 107.1
C24 C21 H21 107.1
C20 C22 H22A 109.5
C20 C22 H22B 109.5
H22A C22 H22B 109.5
C20 C22 H22C 109.5
H22A C22 H22C 109.5
H22B C22 H22C 109.5
C20 C23 H23A 109.5
C20 C23 H23B 109.5
H23A C23 H23B 109.5
C20 C23 H23C 109.5
H23A C23 H23C 109.5
H23B C23 H23C 109.5
C21 C24 H24A 109.5
C21 C24 H24B 109.5
H24A C24 H24B 109.5
C21 C24 H24C 109.5
H24A C24 H24C 109.5
H24B C24 H24C 109.5
C21 C25 H25A 109.5
C21 C25 H25B 109.5
H25A C25 H25B 109.5
C21 C25 H25C 109.5
H25A C25 H25C 109.5
H25B C25 H25C 109.5

loop_
_geom_bond_atom_site_label_1
_geom_bond_atom_site_label_2
_geom_bond_distance
F1 C1 1.366(4)
O1 C4 1.359(4)
O1 H1 0.8400
N1 C11 1.348(4)
N1 C7 1.353(4)
N2 C12 1.268(4)
N2 C14 1.429(4)
C1 C6 1.354(5)
C1 C2 1.366(6)
C2 C3 1.378(5)
C2 H2 0.9500
C3 C4 1.393(5)
C3 H3 0.9500
C4 C5 1.401(5)
C5 C6 1.400(5)
C5 C7 1.469(4)
C6 H6 0.9500
C7 C8 1.391(5)
C8 C9 1.380(5)
C8 H8 0.9500
C9 C10 1.377(5)
C9 H9 0.9500
C10 C11 1.390(5)
C10 H10 0.9500
C11 C12 1.488(5)
C12 C13 1.505(5)
C13 H13A 0.9800
C13 H13B 0.9800
C13 H13C 0.9800
C14 C19 1.396(5)
C14 C15 1.400(5)
C15 C16 1.389(4)
C15 C21 1.524(5)
C16 C17 1.371(5)
C16 H16 0.9500
C17 C18 1.385(5)
C17 H17 0.9500
C18 C19 1.390(5)
C18 H18 0.9500
C19 C20 1.521(5)
C20 C23 1.511(5)
C20 C22 1.514(5)
C20 H20 1.0000
C21 C25 1.512(5)
C21 C24 1.526(5)
C21 H21 1.0000
C22 H22A 0.9800
C22 H22B 0.9800
C22 H22C 0.9800
C23 H23A 0.9800
C23 H23B 0.9800
C23 H23C 0.9800
C24 H24A 0.9800
C24 H24B 0.9800
C24 H24C 0.9800
C25 H25A 0.9800
C25 H25B 0.9800
C25 H25C 0.9800

loop_
_geom_hbond_atom_site_label_D
_geom_hbond_atom_site_label_H
_geom_hbond_atom_site_label_A
_geom_hbond_distance_DH
_geom_hbond_distance_HA
_geom_hbond_distance_DA
_geom_hbond_angle_DHA
O1 H1 N1 0.84 1.84 2.583(4) 146.4

loop_
_geom_torsion_atom_site_label_1
_geom_torsion_atom_site_label_2
_geom_torsion_atom_site_label_3
_geom_torsion_atom_site_label_4
_geom_torsion
C6 C1 C2 C3 -1.8(6)
F1 C1 C2 C3 178.3(3)
C1 C2 C3 C4 0.5(5)
C2 C3 C4 O1 -179.2(3)
C2 C3 C4 C5 1.1(5)
O1 C4 C5 C6 178.9(3)
C3 C4 C5 C6 -1.4(5)
O1 C4 C5 C7 -1.8(5)
C3 C4 C5 C7 177.9(3)
C2 C1 C6 C5 1.5(6)
F1 C1 C6 C5 -178.6(3)
C4 C5 C6 C1 0.2(5)
C7 C5 C6 C1 -179.1(3)
C11 N1 C7 C8 -0.3(5)
C11 N1 C7 C5 179.3(3)
C6 C5 C7 N1 -175.5(3)
C4 C5 C7 N1 5.2(5)
C6 C5 C7 C8 4.2(5)
C4 C5 C7 C8 -175.1(3)
N1 C7 C8 C9 0.0(5)
C5 C7 C8 C9 -179.7(3)
C7 C8 C9 C10 -0.1(5)
C8 C9 C10 C11 0.5(5)
C7 N1 C11 C10 0.8(5)
C7 N1 C11 C12 -179.4(3)
C9 C10 C11 N1 -0.9(5)
C9 C10 C11 C12 179.3(3)
C14 N2 C12 C11 -178.9(3)
C14 N2 C12 C13 -1.1(5)
N1 C11 C12 N2 174.5(3)
C10 C11 C12 N2 -5.7(5)
N1 C11 C12 C13 -3.4(4)
C10 C11 C12 C13 176.4(3)
C12 N2 C14 C19 96.6(4)
C12 N2 C14 C15 -89.3(4)
C19 C14 C15 C16 2.4(5)
N2 C14 C15 C16 -171.4(3)
C19 C14 C15 C21 -178.8(3)
N2 C14 C15 C21 7.3(5)
C14 C15 C16 C17 -0.5(5)
C21 C15 C16 C17 -179.3(3)
C15 C16 C17 C18 -1.3(6)
C16 C17 C18 C19 1.3(6)
C17 C18 C19 C14 0.5(6)
C17 C18 C19 C20 179.7(3)
C15 C14 C19 C18 -2.4(5)
N2 C14 C19 C18 171.5(3)
C15 C14 C19 C20 178.4(3)
N2 C14 C19 C20 -7.7(5)
C18 C19 C20 C23 -85.6(5)
C14 C19 C20 C23 93.5(4)
C18 C19 C20 C22 39.4(5)
C14 C19 C20 C22 -141.4(4)
C16 C15 C21 C25 -30.7(5)
C14 C15 C21 C25 150.6(4)
C16 C15 C21 C24 94.6(4)
C14 C15 C21 C24 -84.1(4)

loop_
_cod_related_entry_id
_cod_related_entry_database
_cod_related_entry_code
1 ChemSpider 30659864
